data_4350560
loop_
_publ_author_name
'Ugrinova, Vesela'
'Noll, Bruce C.'
'Brown, Seth N.'

_publ_section_title
;
 Mononucleating bis(beta-diketonate) ligands and their titanium(IV)
 complexes.
;
_journal_issue 25
_journal_name_full 'Inorganic chemistry'
_journal_page_first 10309
_journal_page_last 10320
_journal_paper_doi 10.1021/ic061201s
_journal_volume 45
_journal_year 2006
_chemical_formula_moiety 'C41 H45 O6 Ti, C32 H12 B F24'
_chemical_formula_sum 'C73 H57 B F24 O6 Ti'
_chemical_formula_weight 1544.90
_chemical_name_common '[(Tol2Bob)Ti(OiPr)(OEt2)]BArF'
_chemical_name_systematic
;
 (2,2'-Bis(4-p-tolyl-2,4-butanedionato)biphenyl)(isopropoxy)(diethyl ether)titanium(IV) tetrakis(3,5-bis(trifluoromethyl)phenyl)borate
;
_space_group_IT_number 14
_space_group_name_Hall '-P 2ybc'
_space_group_name_H-M_alt 'P 1 21/c 1'
_symmetry_cell_setting monoclinic
_symmetry_space_group_name_H-M 'P 1 21/c 1'
_atom_sites_solution_hydrogens difmap
_atom_sites_solution_primary direct
_atom_sites_solution_secondary difmap
_audit_creation_method SHELXL-97
_cell_angle_alpha 90.00
_cell_angle_beta 113.367(2)
_cell_angle_gamma 90.00
_cell_formula_units_Z 4
_cell_length_a 19.8094(8)
_cell_length_b 20.0119(8)
_cell_length_c 18.8586(7)
_cell_measurement_reflns_used 8899
_cell_measurement_temperature 100(2)
_cell_measurement_theta_max 28.35
_cell_measurement_theta_min 2.35
_cell_volume 6862.8(5)
_computing_cell_refinement 'APEX2/SAINT (Bruker, 2004)'
_computing_data_collection 'APEX2 (Bruker, 2004)'
_computing_data_reduction 'SAINT/XPREP (Bruker, 2004; Sheldrick, 2003)'
_computing_molecular_graphics 'XP (Sheldrick, 1998)'
_computing_publication_material 'XCIF (Sheldrick, 2001)'
_computing_structure_refinement 'XL (Sheldrick, 2001)'
_computing_structure_solution 'XS (Sheldrick, 2001)'
_diffrn_ambient_temperature 100(2)
_diffrn_detector_area_resol_mean 8.33
_diffrn_measured_fraction_theta_full .998
_diffrn_measured_fraction_theta_max .998
_diffrn_measurement_device_type 'Bruker SMART Apex CCD area detector'
_diffrn_measurement_method '\f and \w scans'
_diffrn_radiation_monochromator graphite
_diffrn_radiation_source 'fine-focus sealed tube'
_diffrn_radiation_type MoK\a
_diffrn_radiation_wavelength 0.71073
_diffrn_reflns_av_R_equivalents 0.0287
_diffrn_reflns_av_sigmaI/netI 0.0202
_diffrn_reflns_limit_h_max 26
_diffrn_reflns_limit_h_min -25
_diffrn_reflns_limit_k_max 20
_diffrn_reflns_limit_k_min -26
_diffrn_reflns_limit_l_max 25
_diffrn_reflns_limit_l_min -25
_diffrn_reflns_number 119625
_diffrn_reflns_theta_full 28.41
_diffrn_reflns_theta_max 28.41
_diffrn_reflns_theta_min 1.12
_exptl_absorpt_coefficient_mu 0.243
_exptl_absorpt_correction_T_max 0.9197
_exptl_absorpt_correction_T_min 0.8901
_exptl_absorpt_correction_type multi-scan
_exptl_absorpt_process_details
;
 Blessing, R. H. (1995) Acta Cryst. A51, 33-38.

 Sheldrick, G. M. (2004) SADABS, University of G&#x009A;ttingen, Germany.
;
_exptl_crystal_colour 'pale yellow'
_exptl_crystal_density_diffrn 1.495
_exptl_crystal_density_method 'not measured'
_exptl_crystal_description tetrahedron
_exptl_crystal_F_000 3144
_exptl_crystal_recrystallization_method
;
 Crystals were grown from diethyl ether/hexane.
;
_exptl_crystal_size_max 0.49
_exptl_crystal_size_mid 0.47
_exptl_crystal_size_min 0.35
_refine_diff_density_max .855
_refine_diff_density_min -.604
_refine_diff_density_rms .059
_refine_ls_extinction_method none
_refine_ls_goodness_of_fit_ref 1.034
_refine_ls_hydrogen_treatment refall
_refine_ls_matrix_type full
_refine_ls_number_parameters 1184
_refine_ls_number_reflns 17228
_refine_ls_number_restraints 0
_refine_ls_restrained_S_all 1.034
_refine_ls_R_factor_all 0.0621
_refine_ls_R_factor_gt 0.0464
_refine_ls_shift/su_max 0.001
_refine_ls_shift/su_mean 0.000
_refine_ls_structure_factor_coef Fsqd
_refine_ls_weighting_details 'calc w=1/[\s^2^(Fo^2^)+(0.0567P)^2^+7.0704P] where P=(Fo^2^+2Fc^2^)/3'
_refine_ls_weighting_scheme calc
_refine_ls_wR_factor_gt 0.1171
_refine_ls_wR_factor_ref 0.1326
_reflns_number_gt 13862
_reflns_number_total 17228
_reflns_threshold_expression >2sigma(I)
_cod_data_source_file ic061201ssi20060630_125519.cif
_cod_data_source_block parent
_cod_original_sg_symbol_H-M P2(1)/c
_cod_database_code 4350560

loop_
_symmetry_equiv_pos_as_xyz
'x, y, z'
'-x, y+1/2, -z+1/2'
'-x, -y, -z'
'x, -y-1/2, z-1/2'

loop_
_atom_site_label
_atom_site_type_symbol
_atom_site_fract_x
_atom_site_fract_y
_atom_site_fract_z
_atom_site_U_iso_or_equiv
_atom_site_adp_type
_atom_site_occupancy
_atom_site_symmetry_multiplicity
_atom_site_calc_flag
_atom_site_refinement_flags
Ti Ti 0.191230(18) 0.595792(17) 0.906363(18) 0.02294(8) Uani 1 1 d .
O1 O 0.11798(7) 0.66613(7) 0.88386(8) 0.0279(3) Uani 1 1 d .
O2 O 0.13741(7) 0.55189(7) 0.96015(8) 0.0259(3) Uani 1 1 d .
O3 O 0.24018(7) 0.64644(7) 1.00638(7) 0.0249(3) Uani 1 1 d .
O4 O 0.25990(7) 0.64699(7) 0.87568(7) 0.0250(3) Uani 1 1 d .
O5 O 0.15142(8) 0.55836(7) 0.81529(7) 0.0279(3) Uani 1 1 d .
O6 O 0.27155(7) 0.52270(7) 0.95539(7) 0.0257(3) Uani 1 1 d .
C01 C 0.12134(11) 0.55426(10) 0.73267(11) 0.0297(4) Uani 1 1 d .
C02 C 0.09396(14) 0.48364(12) 0.70955(13) 0.0386(5) Uani 1 1 d .
C03 C 0.17977(13) 0.57613(11) 0.70523(12) 0.0347(4) Uani 1 1 d .
C04 C 0.27528(12) 0.41947(11) 0.88715(13) 0.0323(4) Uani 1 1 d .
C05 C 0.30612(11) 0.48844(10) 0.91002(12) 0.0265(4) Uani 1 1 d .
C06 C 0.30028(11) 0.50238(11) 1.03649(11) 0.0292(4) Uani 1 1 d .
C07 C 0.37512(12) 0.53205(13) 1.08202(13) 0.0343(4) Uani 1 1 d .
C1 C 0.05311(11) 0.75439(11) 0.91250(12) 0.0304(4) Uani 1 1 d .
C2 C 0.08487(10) 0.68473(10) 0.92785(11) 0.0270(4) Uani 1 1 d .
C3 C 0.07733(10) 0.64503(10) 0.98409(11) 0.0268(4) Uani 1 1 d .
C4 C 0.10247(9) 0.57878(9) 0.99791(10) 0.0240(4) Uani 1 1 d .
C5 C 0.28964(11) 0.73335(10) 1.09740(11) 0.0279(4) Uani 1 1 d .
C6 C 0.27463(9) 0.70196(9) 1.01958(10) 0.0232(3) Uani 1 1 d .
C7 C 0.30258(10) 0.73117(10) 0.97029(11) 0.0268(4) Uani 1 1 d .
C8 C 0.29962(10) 0.69973(9) 0.90314(10) 0.0232(3) Uani 1 1 d .
C11 C 0.16386(10) 0.82124(9) 1.00298(11) 0.0263(4) Uani 1 1 d .
C12 C 0.11162(11) 0.80793(10) 0.92817(11) 0.0284(4) Uani 1 1 d .
C13 C 0.11458(12) 0.84457(12) 0.86677(12) 0.0348(4) Uani 1 1 d .
C14 C 0.16691(13) 0.89370(12) 0.87763(14) 0.0385(5) Uani 1 1 d .
C15 C 0.21840(13) 0.90716(11) 0.95148(13) 0.0357(5) Uani 1 1 d .
C16 C 0.21600(12) 0.87117(10) 1.01331(12) 0.0304(4) Uani 1 1 d .
C21 C 0.16374(11) 0.78430(9) 1.07178(11) 0.0262(4) Uani 1 1 d .
C22 C 0.22257(10) 0.74285(10) 1.11607(10) 0.0265(4) Uani 1 1 d .
C23 C 0.21996(12) 0.71058(11) 1.18022(12) 0.0332(4) Uani 1 1 d .
C24 C 0.16136(13) 0.71964(12) 1.20202(13) 0.0388(5) Uani 1 1 d .
C25 C 0.10346(13) 0.76093(12) 1.15858(14) 0.0378(5) Uani 1 1 d .
C26 C 0.10480(12) 0.79252(11) 1.09394(13) 0.0327(4) Uani 1 1 d .
C31 C 0.09028(9) 0.53546(9) 1.05474(11) 0.0241(4) Uani 1 1 d .
C32 C 0.10608(11) 0.46745(10) 1.05640(11) 0.0281(4) Uani 1 1 d .
C33 C 0.09657(11) 0.42584(10) 1.11007(12) 0.0298(4) Uani 1 1 d .
C34 C 0.07229(10) 0.45064(10) 1.16461(11) 0.0282(4) Uani 1 1 d .
C35 C 0.05692(12) 0.51875(11) 1.16321(13) 0.0325(4) Uani 1 1 d .
C36 C 0.06529(11) 0.56073(10) 1.10917(12) 0.0297(4) Uani 1 1 d .
C37 C 0.06340(14) 0.40545(13) 1.22414(14) 0.0372(5) Uani 1 1 d .
C41 C 0.34426(10) 0.72322(9) 0.86119(10) 0.0252(4) Uani 1 1 d .
C42 C 0.35657(10) 0.68109(10) 0.80857(11) 0.0272(4) Uani 1 1 d .
C43 C 0.39996(11) 0.70234(11) 0.77044(12) 0.0312(4) Uani 1 1 d .
C44 C 0.43115(11) 0.76595(12) 0.78289(12) 0.0344(5) Uani 1 1 d .
C45 C 0.41871(12) 0.80748(12) 0.83540(13) 0.0374(5) Uani 1 1 d .
C46 C 0.37619(12) 0.78682(11) 0.87424(13) 0.0340(4) Uani 1 1 d .
C47 C 0.47655(13) 0.79031(15) 0.73995(15) 0.0431(6) Uani 1 1 d .
B B 0.68818(10) 0.67970(10) 0.55164(11) 0.0197(3) Uani 1 1 d .
C51 C 0.63723(9) 0.74036(9) 0.49900(10) 0.0198(3) Uani 1 1 d .
C52 C 0.64293(10) 0.76395(9) 0.43148(10) 0.0218(3) Uani 1 1 d .
C53 C 0.60422(10) 0.81996(9) 0.39199(10) 0.0240(3) Uani 1 1 d .
C54 C 0.55796(10) 0.85479(9) 0.41820(11) 0.0245(3) Uani 1 1 d .
C55 C 0.55215(9) 0.83271(9) 0.48521(10) 0.0223(3) Uani 1 1 d .
C56 C 0.59130(9) 0.77733(9) 0.52475(10) 0.0209(3) Uani 1 1 d .
C57 C 0.61471(12) 0.84465(11) 0.32197(12) 0.0313(4) Uani 1 1 d .
C58 C 0.50472(10) 0.86997(10) 0.51695(11) 0.0260(4) Uani 1 1 d .
C61 C 0.72080(9) 0.63201(9) 0.50228(10) 0.0206(3) Uani 1 1 d .
C62 C 0.79403(10) 0.61142(9) 0.52927(10) 0.0228(3) Uani 1 1 d .
C63 C 0.81914(10) 0.56784(9) 0.48735(11) 0.0245(4) Uani 1 1 d .
C64 C 0.77162(11) 0.54326(10) 0.41697(11) 0.0263(4) Uani 1 1 d .
C65 C 0.69815(10) 0.56195(9) 0.38928(10) 0.0239(3) Uani 1 1 d .
C66 C 0.67333(10) 0.60533(9) 0.43110(10) 0.0220(3) Uani 1 1 d .
C67 C 0.89910(11) 0.54984(11) 0.51848(12) 0.0332(4) Uani 1 1 d .
C68 C 0.64734(12) 0.53502(11) 0.31275(12) 0.0317(4) Uani 1 1 d .
C71 C 0.75411(9) 0.71948(9) 0.62052(10) 0.0201(3) Uani 1 1 d .
C72 C 0.75882(10) 0.72725(9) 0.69594(10) 0.0216(3) Uani 1 1 d .
C73 C 0.81311(10) 0.76670(9) 0.74991(10) 0.0226(3) Uani 1 1 d .
C74 C 0.86540(10) 0.79917(9) 0.73106(11) 0.0235(3) Uani 1 1 d .
C75 C 0.86144(9) 0.79232(9) 0.65627(11) 0.0227(3) Uani 1 1 d .
C76 C 0.80700(9) 0.75415(9) 0.60234(10) 0.0217(3) Uani 1 1 d .
C77 C 0.81292(11) 0.77593(11) 0.82862(11) 0.0303(4) Uani 1 1 d .
C78 C 0.91419(10) 0.83044(10) 0.63235(11) 0.0290(4) Uani 1 1 d .
C81 C 0.64313(9) 0.62897(8) 0.58507(9) 0.0197(3) Uani 1 1 d .
C82 C 0.68195(10) 0.58149(9) 0.64151(10) 0.0214(3) Uani 1 1 d .
C83 C 0.64699(10) 0.53393(9) 0.66837(10) 0.0215(3) Uani 1 1 d .
C84 C 0.57062(10) 0.53153(9) 0.64052(10) 0.0221(3) Uani 1 1 d .
C85 C 0.53111(9) 0.57734(9) 0.58444(10) 0.0213(3) Uani 1 1 d .
C86 C 0.56639(10) 0.62484(9) 0.55699(10) 0.0206(3) Uani 1 1 d .
C87 C 0.69187(11) 0.48318(10) 0.72599(11) 0.0271(4) Uani 1 1 d .
C88 C 0.44896(10) 0.57720(10) 0.55320(12) 0.0282(4) Uani 1 1 d .
F571 F 0.55644(9) 0.87916(9) 0.27432(9) 0.0592(5) Uani 1 1 d .
F572 F 0.67289(9) 0.88468(7) 0.33999(8) 0.0498(4) Uani 1 1 d .
F573 F 0.62530(8) 0.79556(7) 0.27966(7) 0.0400(3) Uani 1 1 d .
F581 F 0.45577(10) 0.90929(9) 0.46521(9) 0.0637(5) Uani 1 1 d .
F582 F 0.46569(8) 0.82958(7) 0.54177(10) 0.0503(4) Uani 1 1 d .
F583 F 0.54362(7) 0.90783(8) 0.57694(9) 0.0527(4) Uani 1 1 d .
F671 F 0.93978(9) 0.59716(10) 0.50839(16) 0.0917(8) Uani 1 1 d .
F672 F 0.92550(9) 0.53672(12) 0.59347(9) 0.0755(6) Uani 1 1 d .
F673 F 0.91268(8) 0.49505(9) 0.48710(10) 0.0573(4) Uani 1 1 d .
F681 F 0.66676(9) 0.55422(9) 0.25558(8) 0.0563(4) Uani 1 1 d .
F682 F 0.64807(8) 0.46766(7) 0.31069(9) 0.0473(3) Uani 1 1 d .
F683 F 0.57725(7) 0.55258(7) 0.29310(7) 0.0428(3) Uani 1 1 d .
F771 F 0.87367(12) 0.8022(2) 0.87882(11) 0.0855(11) Uani 0.889(3) 1 d P
F772 F 0.80138(14) 0.71836(8) 0.85916(9) 0.0553(6) Uani 0.889(3) 1 d P
F773 F 0.75748(13) 0.81380(10) 0.82703(11) 0.0551(5) Uani 0.889(3) 1 d P
F774 F 0.7570(11) 0.7805(17) 0.8336(10) 0.0855(11) Uani 0.111(3) 1 d P
F775 F 0.8453(13) 0.8319(8) 0.8568(10) 0.0553(6) Uani 0.111(3) 1 d P
F776 F 0.8596(11) 0.7348(8) 0.8767(8) 0.0551(5) Uani 0.111(3) 1 d P
F781 F 0.89108(8) 0.89250(8) 0.60919(10) 0.0552(4) Uani 1 1 d .
F782 F 0.92543(8) 0.80216(9) 0.57419(9) 0.0555(4) Uani 1 1 d .
F783 F 0.98017(7) 0.83715(8) 0.68956(8) 0.0449(3) Uani 1 1 d .
F871 F 0.74995(9) 0.50928(8) 0.78134(10) 0.0673(5) Uani 1 1 d .
F872 F 0.71491(10) 0.43469(7) 0.69285(9) 0.0561(4) Uani 1 1 d .
F873 F 0.65455(8) 0.45197(8) 0.76147(8) 0.0483(4) Uani 1 1 d .
F881 F 0.42117(7) 0.52290(8) 0.57189(10) 0.0565(4) Uani 1 1 d .
F882 F 0.42217(7) 0.63021(8) 0.57702(9) 0.0504(4) Uani 1 1 d .
F883 F 0.41843(7) 0.58024(7) 0.47615(7) 0.0400(3) Uani 1 1 d .
H1A H 0.0232(14) 0.7641(13) 0.9414(15) 0.038(6) Uiso 1 1 d .
H1B H 0.0228(14) 0.7559(12) 0.8602(15) 0.035(6) Uiso 1 1 d .
H3 H 0.0508(13) 0.6635(12) 1.0129(13) 0.029(6) Uiso 1 1 d .
H5A H 0.3157(13) 0.7754(12) 1.0990(13) 0.029(6) Uiso 1 1 d .
H5B H 0.3230(13) 0.7024(12) 1.1362(14) 0.029(6) Uiso 1 1 d .
H7 H 0.3301(14) 0.7685(13) 0.9858(15) 0.037(6) Uiso 1 1 d .
H01 H 0.0774(13) 0.5879(12) 0.7109(14) 0.031(6) Uiso 1 1 d .
H02A H 0.0583(14) 0.4719(12) 0.7292(14) 0.033(6) Uiso 1 1 d .
H02B H 0.1374(15) 0.4534(14) 0.7267(15) 0.041(7) Uiso 1 1 d .
H02C H 0.0694(15) 0.4800(14) 0.6532(17) 0.046(7) Uiso 1 1 d .
H03A H 0.1983(15) 0.6246(14) 0.7226(15) 0.045(7) Uiso 1 1 d .
H03B H 0.2230(16) 0.5431(14) 0.7280(16) 0.047(7) Uiso 1 1 d .
H03C H 0.1563(15) 0.5770(14) 0.6464(16) 0.046(7) Uiso 1 1 d .
H04A H 0.2222(16) 0.4223(14) 0.8581(16) 0.047(7) Uiso 1 1 d .
H04B H 0.2842(16) 0.3907(15) 0.9306(17) 0.049(8) Uiso 1 1 d .
H04C H 0.2966(15) 0.3990(13) 0.8531(16) 0.043(7) Uiso 1 1 d .
H05A H 0.3580(14) 0.4883(12) 0.9397(14) 0.033(6) Uiso 1 1 d .
H05B H 0.2971(15) 0.5186(14) 0.8652(16) 0.043(7) Uiso 1 1 d .
H06A H 0.2675(12) 0.5197(11) 1.0560(13) 0.024(5) Uiso 1 1 d .
H06B H 0.3011(13) 0.4512(13) 1.0372(14) 0.032(6) Uiso 1 1 d .
H07A H 0.3749(15) 0.5791(15) 1.0788(16) 0.044(7) Uiso 1 1 d .
H07B H 0.4084(15) 0.5127(14) 1.0625(15) 0.043(7) Uiso 1 1 d .
H07C H 0.3928(15) 0.5164(13) 1.1352(16) 0.041(7) Uiso 1 1 d .
H13 H 0.0804(15) 0.8351(13) 0.8181(16) 0.040(7) Uiso 1 1 d .
H14 H 0.1664(15) 0.9167(14) 0.8370(16) 0.042(7) Uiso 1 1 d .
H15 H 0.2559(14) 0.9416(13) 0.9604(14) 0.037(6) Uiso 1 1 d .
H16 H 0.2516(13) 0.8808(12) 1.0654(14) 0.028(6) Uiso 1 1 d .
H23 H 0.2613(15) 0.6839(13) 1.2100(15) 0.039(7) Uiso 1 1 d .
H24 H 0.1607(16) 0.6974(15) 1.2497(18) 0.055(8) Uiso 1 1 d .
H25 H 0.0632(17) 0.7698(15) 1.1771(17) 0.058(8) Uiso 1 1 d .
H26 H 0.0667(14) 0.8216(13) 1.0645(14) 0.035(6) Uiso 1 1 d .
H32 H 0.1234(14) 0.4504(13) 1.0196(15) 0.036(6) Uiso 1 1 d .
H33 H 0.1081(13) 0.3803(12) 1.1106(13) 0.030(6) Uiso 1 1 d .
H35 H 0.0381(15) 0.5357(14) 1.1991(16) 0.047(7) Uiso 1 1 d .
H36 H 0.0576(15) 0.6086(14) 1.1085(15) 0.041(7) Uiso 1 1 d .
H37A H 0.012(2) 0.3968(17) 1.211(2) 0.071(10) Uiso 1 1 d .
H37B H 0.084(2) 0.4253(19) 1.273(2) 0.082(11) Uiso 1 1 d .
H37C H 0.089(2) 0.3646(19) 1.230(2) 0.073(10) Uiso 1 1 d .
H42 H 0.3348(12) 0.6377(11) 0.7975(12) 0.023(5) Uiso 1 1 d .
H43 H 0.4072(13) 0.6722(12) 0.7358(14) 0.031(6) Uiso 1 1 d .
H45 H 0.4420(17) 0.8530(16) 0.8419(17) 0.059(9) Uiso 1 1 d .
H46 H 0.3662(15) 0.8189(14) 0.9081(16) 0.047(7) Uiso 1 1 d .
H47A H 0.5282(16) 0.7998(14) 0.7768(17) 0.049(8) Uiso 1 1 d .
H47B H 0.4801(16) 0.7570(16) 0.7032(18) 0.054(8) Uiso 1 1 d .
H47C H 0.4571(18) 0.8323(17) 0.7140(19) 0.062(9) Uiso 1 1 d .
H52 H 0.6758(12) 0.7416(11) 0.4118(13) 0.025(5) Uiso 1 1 d .
H54 H 0.5322(13) 0.8894(12) 0.3912(14) 0.031(6) Uiso 1 1 d .
H56 H 0.5876(12) 0.7656(11) 0.5704(13) 0.023(5) Uiso 1 1 d .
H62 H 0.8308(13) 0.6274(11) 0.5791(13) 0.026(5) Uiso 1 1 d .
H64 H 0.7863(14) 0.5148(13) 0.3875(15) 0.039(7) Uiso 1 1 d .
H66 H 0.6238(13) 0.6153(11) 0.4114(12) 0.023(5) Uiso 1 1 d .
H72 H 0.7245(11) 0.7055(10) 0.7096(12) 0.017(5) Uiso 1 1 d .
H74 H 0.9018(13) 0.8247(11) 0.7668(13) 0.025(5) Uiso 1 1 d .
H76 H 0.8072(12) 0.7503(11) 0.5505(13) 0.025(5) Uiso 1 1 d .
H82 H 0.7343(14) 0.5804(12) 0.6617(14) 0.030(6) Uiso 1 1 d .
H84 H 0.5473(13) 0.4995(12) 0.6605(13) 0.028(6) Uiso 1 1 d .
H86 H 0.5347(12) 0.6545(11) 0.5175(12) 0.021(5) Uiso 1 1 d .

loop_
_atom_site_aniso_label
_atom_site_aniso_U_11
_atom_site_aniso_U_22
_atom_site_aniso_U_33
_atom_site_aniso_U_23
_atom_site_aniso_U_13
_atom_site_aniso_U_12
Ti 0.02438(16) 0.02387(16) 0.02210(15) -0.00540(12) 0.01084(12) -0.00236(12)
O1 0.0281(7) 0.0298(7) 0.0244(6) -0.0027(5) 0.0088(5) 0.0018(5)
O2 0.0258(6) 0.0264(6) 0.0291(6) -0.0071(5) 0.0147(5) -0.0024(5)
O3 0.0258(6) 0.0252(6) 0.0231(6) -0.0038(5) 0.0091(5) -0.0008(5)
O4 0.0275(6) 0.0238(6) 0.0243(6) -0.0019(5) 0.0110(5) -0.0018(5)
O5 0.0302(7) 0.0312(7) 0.0240(6) -0.0078(5) 0.0125(5) -0.0051(6)
O6 0.0298(7) 0.0260(7) 0.0262(6) 0.0005(5) 0.0164(5) 0.0025(5)
C01 0.0330(10) 0.0292(10) 0.0251(9) -0.0037(7) 0.0094(8) 0.0025(8)
C02 0.0454(13) 0.0348(11) 0.0288(10) -0.0088(9) 0.0075(9) -0.0055(10)
C03 0.0449(12) 0.0333(11) 0.0284(10) -0.0012(8) 0.0171(9) 0.0041(9)
C04 0.0301(10) 0.0269(10) 0.0392(11) -0.0057(8) 0.0131(9) -0.0011(8)
C05 0.0274(9) 0.0267(9) 0.0311(9) -0.0044(7) 0.0176(8) -0.0017(7)
C06 0.0300(10) 0.0337(11) 0.0281(9) 0.0038(8) 0.0159(8) 0.0015(8)
C07 0.0307(10) 0.0412(12) 0.0309(10) 0.0023(9) 0.0121(8) 0.0025(9)
C1 0.0229(9) 0.0331(10) 0.0299(10) -0.0022(8) 0.0049(8) 0.0056(8)
C2 0.0189(8) 0.0308(10) 0.0267(9) -0.0071(7) 0.0041(7) -0.0003(7)
C3 0.0212(8) 0.0306(10) 0.0287(9) -0.0072(7) 0.0101(7) 0.0000(7)
C4 0.0177(8) 0.0289(9) 0.0249(8) -0.0091(7) 0.0078(7) -0.0036(7)
C5 0.0257(9) 0.0292(10) 0.0235(9) -0.0065(7) 0.0042(7) -0.0007(8)
C6 0.0178(7) 0.0246(9) 0.0228(8) -0.0031(7) 0.0035(6) 0.0041(6)
C7 0.0249(9) 0.0227(9) 0.0297(9) -0.0041(7) 0.0076(7) -0.0014(7)
C8 0.0207(8) 0.0217(8) 0.0245(8) 0.0031(7) 0.0061(7) 0.0029(6)
C11 0.0276(9) 0.0235(9) 0.0292(9) -0.0023(7) 0.0125(7) 0.0051(7)
C12 0.0265(9) 0.0273(9) 0.0306(9) -0.0009(7) 0.0105(8) 0.0077(7)
C13 0.0326(10) 0.0421(12) 0.0278(10) 0.0009(9) 0.0098(8) 0.0083(9)
C14 0.0429(12) 0.0412(12) 0.0354(11) 0.0069(9) 0.0197(10) 0.0082(10)
C15 0.0384(11) 0.0320(11) 0.0414(12) -0.0015(9) 0.0208(10) 0.0008(9)
C16 0.0334(10) 0.0274(10) 0.0323(10) -0.0053(8) 0.0152(8) 0.0014(8)
C21 0.0288(9) 0.0234(9) 0.0258(9) -0.0054(7) 0.0102(7) -0.0011(7)
C22 0.0281(9) 0.0252(9) 0.0227(8) -0.0066(7) 0.0064(7) -0.0021(7)
C23 0.0378(11) 0.0291(10) 0.0282(10) -0.0030(8) 0.0083(8) -0.0055(9)
C24 0.0459(13) 0.0390(12) 0.0347(11) -0.0026(9) 0.0194(10) -0.0126(10)
C25 0.0404(12) 0.0385(12) 0.0417(12) -0.0092(9) 0.0239(10) -0.0103(9)
C26 0.0315(10) 0.0300(10) 0.0379(11) -0.0078(8) 0.0151(9) -0.0019(8)
C31 0.0173(8) 0.0287(9) 0.0269(8) -0.0076(7) 0.0094(7) -0.0031(7)
C32 0.0258(9) 0.0306(10) 0.0304(9) -0.0097(8) 0.0138(8) -0.0025(7)
C33 0.0292(9) 0.0270(10) 0.0344(10) -0.0050(8) 0.0139(8) -0.0005(8)
C34 0.0203(8) 0.0344(10) 0.0299(9) -0.0031(8) 0.0097(7) -0.0025(7)
C35 0.0315(10) 0.0369(11) 0.0367(10) -0.0058(8) 0.0217(9) 0.0012(8)
C36 0.0291(9) 0.0293(10) 0.0369(10) -0.0056(8) 0.0196(8) 0.0023(8)
C37 0.0390(12) 0.0395(12) 0.0364(11) 0.0020(9) 0.0184(10) 0.0000(10)
C41 0.0224(8) 0.0267(9) 0.0232(8) 0.0053(7) 0.0054(7) 0.0019(7)
C42 0.0237(9) 0.0298(10) 0.0267(9) 0.0061(7) 0.0084(7) 0.0016(7)
C43 0.0243(9) 0.0396(11) 0.0278(9) 0.0089(8) 0.0082(8) 0.0052(8)
C44 0.0212(9) 0.0456(12) 0.0311(10) 0.0155(9) 0.0047(8) 0.0008(8)
C45 0.0337(11) 0.0369(11) 0.0358(11) 0.0085(9) 0.0077(9) -0.0085(9)
C46 0.0357(11) 0.0299(10) 0.0325(10) 0.0023(8) 0.0093(9) -0.0054(8)
C47 0.0299(11) 0.0572(16) 0.0413(12) 0.0173(12) 0.0131(10) -0.0032(10)
B 0.0192(8) 0.0219(9) 0.0198(8) -0.0001(7) 0.0098(7) -0.0016(7)
C51 0.0178(7) 0.0211(8) 0.0214(8) -0.0012(6) 0.0085(6) -0.0027(6)
C52 0.0211(8) 0.0241(8) 0.0228(8) -0.0009(6) 0.0115(7) -0.0016(6)
C53 0.0253(8) 0.0263(9) 0.0228(8) 0.0019(7) 0.0121(7) -0.0021(7)
C54 0.0248(8) 0.0229(9) 0.0247(8) 0.0021(7) 0.0087(7) 0.0012(7)
C55 0.0201(8) 0.0232(8) 0.0247(8) -0.0025(7) 0.0100(7) -0.0015(6)
C56 0.0204(8) 0.0228(8) 0.0216(8) -0.0014(6) 0.0104(6) -0.0026(6)
C57 0.0372(10) 0.0318(10) 0.0300(9) 0.0061(8) 0.0186(8) 0.0032(8)
C58 0.0236(8) 0.0272(9) 0.0289(9) -0.0018(7) 0.0120(7) 0.0010(7)
C61 0.0220(8) 0.0204(8) 0.0227(8) 0.0020(6) 0.0121(7) -0.0012(6)
C62 0.0232(8) 0.0239(8) 0.0225(8) 0.0006(7) 0.0104(7) 0.0009(7)
C63 0.0240(8) 0.0245(9) 0.0269(9) 0.0030(7) 0.0123(7) 0.0043(7)
C64 0.0317(9) 0.0242(9) 0.0277(9) -0.0005(7) 0.0167(8) 0.0035(7)
C65 0.0289(9) 0.0219(8) 0.0227(8) 0.0000(7) 0.0120(7) -0.0025(7)
C66 0.0220(8) 0.0217(8) 0.0243(8) 0.0015(6) 0.0115(7) -0.0015(6)
C67 0.0272(9) 0.0376(11) 0.0348(10) -0.0033(8) 0.0122(8) 0.0081(8)
C68 0.0339(10) 0.0331(10) 0.0290(9) -0.0059(8) 0.0136(8) -0.0025(8)
C71 0.0190(7) 0.0195(8) 0.0228(8) 0.0017(6) 0.0095(6) 0.0032(6)
C72 0.0202(8) 0.0215(8) 0.0254(8) 0.0010(6) 0.0115(7) 0.0014(6)
C73 0.0228(8) 0.0230(8) 0.0228(8) -0.0009(7) 0.0100(7) 0.0041(7)
C74 0.0198(8) 0.0216(8) 0.0263(8) -0.0014(7) 0.0061(7) 0.0019(7)
C75 0.0193(8) 0.0212(8) 0.0283(9) 0.0028(7) 0.0103(7) 0.0015(6)
C76 0.0201(8) 0.0229(8) 0.0232(8) 0.0024(6) 0.0097(6) 0.0013(6)
C77 0.0320(10) 0.0341(10) 0.0263(9) -0.0059(8) 0.0131(8) -0.0009(8)
C78 0.0229(9) 0.0340(10) 0.0301(9) 0.0010(8) 0.0104(7) -0.0035(7)
C81 0.0220(8) 0.0199(8) 0.0194(7) -0.0020(6) 0.0106(6) -0.0010(6)
C82 0.0203(8) 0.0223(8) 0.0222(8) -0.0020(6) 0.0090(6) 0.0002(6)
C83 0.0258(8) 0.0198(8) 0.0193(7) -0.0015(6) 0.0095(7) 0.0005(6)
C84 0.0265(8) 0.0204(8) 0.0228(8) -0.0009(6) 0.0133(7) -0.0025(7)
C85 0.0210(8) 0.0217(8) 0.0231(8) -0.0017(6) 0.0107(7) -0.0016(6)
C86 0.0213(8) 0.0211(8) 0.0204(8) 0.0008(6) 0.0094(6) -0.0003(6)
C87 0.0294(9) 0.0249(9) 0.0265(9) 0.0026(7) 0.0106(7) 0.0014(7)
C88 0.0232(9) 0.0274(9) 0.0357(10) 0.0048(8) 0.0135(8) -0.0025(7)
F571 0.0645(10) 0.0780(11) 0.0457(8) 0.0377(8) 0.0332(8) 0.0331(9)
F572 0.0695(10) 0.0488(8) 0.0475(8) -0.0064(6) 0.0406(8) -0.0246(7)
F573 0.0594(8) 0.0405(7) 0.0289(6) -0.0017(5) 0.0268(6) -0.0035(6)
F581 0.0755(11) 0.0754(11) 0.0466(8) 0.0162(8) 0.0311(8) 0.0541(9)
F582 0.0447(8) 0.0390(7) 0.0908(11) -0.0101(7) 0.0520(8) -0.0062(6)
F583 0.0334(7) 0.0694(10) 0.0621(9) -0.0431(8) 0.0260(7) -0.0157(7)
F671 0.0292(8) 0.0597(11) 0.180(2) 0.0355(13) 0.0353(11) 0.0043(7)
F672 0.0474(9) 0.1370(18) 0.0332(7) -0.0008(9) 0.0066(7) 0.0489(10)
F673 0.0392(8) 0.0665(10) 0.0620(9) -0.0210(8) 0.0158(7) 0.0214(7)
F681 0.0660(10) 0.0804(11) 0.0251(6) -0.0088(7) 0.0206(7) -0.0211(9)
F682 0.0467(8) 0.0348(7) 0.0531(8) -0.0190(6) 0.0120(7) -0.0036(6)
F683 0.0340(7) 0.0497(8) 0.0339(6) -0.0118(6) 0.0021(5) 0.0041(6)
F771 0.0465(11) 0.181(3) 0.0323(10) -0.0450(14) 0.0194(8) -0.0514(15)
F772 0.1007(17) 0.0412(9) 0.0356(8) 0.0070(7) 0.0395(10) 0.0107(10)
F773 0.0754(13) 0.0550(11) 0.0495(10) 0.0017(9) 0.0403(10) 0.0285(10)
F774 0.0465(11) 0.181(3) 0.0323(10) -0.0450(14) 0.0194(8) -0.0514(15)
F775 0.1007(17) 0.0412(9) 0.0356(8) 0.0070(7) 0.0395(10) 0.0107(10)
F776 0.0754(13) 0.0550(11) 0.0495(10) 0.0017(9) 0.0403(10) 0.0285(10)
F781 0.0436(8) 0.0455(8) 0.0862(12) 0.0323(8) 0.0359(8) 0.0049(6)
F782 0.0525(9) 0.0762(11) 0.0557(9) -0.0272(8) 0.0406(7) -0.0338(8)
F783 0.0238(6) 0.0654(9) 0.0408(7) 0.0061(6) 0.0078(5) -0.0141(6)
F871 0.0526(9) 0.0436(8) 0.0622(10) 0.0194(7) -0.0237(8) -0.0091(7)
F872 0.0867(12) 0.0443(8) 0.0502(8) 0.0184(7) 0.0409(8) 0.0397(8)
F873 0.0504(8) 0.0575(9) 0.0456(8) 0.0294(7) 0.0280(7) 0.0148(7)
F881 0.0266(6) 0.0552(9) 0.0832(11) 0.0333(8) 0.0169(7) -0.0080(6)
F882 0.0278(6) 0.0614(9) 0.0642(9) -0.0172(7) 0.0206(6) 0.0075(6)
F883 0.0258(6) 0.0506(8) 0.0357(6) 0.0014(6) 0.0039(5) -0.0027(5)

loop_
_atom_type_symbol
_atom_type_description
_atom_type_scat_dispersion_real
_atom_type_scat_dispersion_imag
_atom_type_scat_source
C C .0033 .0016 'International Tables Vol C Tables 4.2.6.8 and 6.1.1.4'
H H .0000 .0000 'International Tables Vol C Tables 4.2.6.8 and 6.1.1.4'
B B .0013 .0007 'International Tables Vol C Tables 4.2.6.8 and 6.1.1.4'
O O .0106 .0060 'International Tables Vol C Tables 4.2.6.8 and 6.1.1.4'
F F .0171 .0103 'International Tables Vol C Tables 4.2.6.8 and 6.1.1.4'
Ti Ti .2776 .4457 'International Tables Vol C Tables 4.2.6.8 and 6.1.1.4'

loop_
_geom_angle_atom_site_label_1
_geom_angle_atom_site_label_2
_geom_angle_atom_site_label_3
_geom_angle
O5 Ti O1 95.10(6)
O5 Ti O2 101.04(6)
O1 Ti O2 85.70(6)
O5 Ti O4 91.68(6)
O1 Ti O4 95.87(6)
O2 Ti O4 167.02(6)
O5 Ti O3 174.35(6)
O1 Ti O3 83.15(6)
O2 Ti O3 84.21(5)
O4 Ti O3 83.18(5)
O5 Ti O6 95.88(6)
O1 Ti O6 167.37(5)
O2 Ti O6 86.09(5)
O4 Ti O6 90.04(5)
O3 Ti O6 86.49(5)
C2 O1 Ti 126.17(13)
C4 O2 Ti 128.53(12)
C6 O3 Ti 129.89(12)
C8 O4 Ti 133.55(12)
C01 O5 Ti 157.45(13)
C05 O6 C06 113.80(15)
C05 O6 Ti 121.41(11)
C06 O6 Ti 124.76(11)
O5 C01 C03 108.16(16)
O5 C01 C02 108.27(17)
C03 C01 C02 114.08(18)
O5 C01 H01 108.2(13)
C03 C01 H01 108.1(13)
C02 C01 H01 109.9(13)
C01 C02 H02A 110.9(15)
C01 C02 H02B 108.0(16)
H02A C02 H02B 114(2)
C01 C02 H02C 110.4(16)
H02A C02 H02C 106(2)
H02B C02 H02C 108(2)
C01 C03 H03A 112.6(15)
C01 C03 H03B 107.2(16)
H03A C03 H03B 110(2)
C01 C03 H03C 107.3(16)
H03A C03 H03C 106(2)
H03B C03 H03C 114(2)
C05 C04 H04A 109.5(17)
C05 C04 H04B 113.0(17)
H04A C04 H04B 108(2)
C05 C04 H04C 109.8(16)
H04A C04 H04C 108(2)
H04B C04 H04C 109(2)
O6 C05 C04 111.56(16)
O6 C05 H05A 107.7(15)
C04 C05 H05A 112.7(15)
O6 C05 H05B 104.2(16)
C04 C05 H05B 113.4(16)
H05A C05 H05B 107(2)
O6 C06 C07 111.88(16)
O6 C06 H06A 105.5(14)
C07 C06 H06A 108.0(14)
O6 C06 H06B 106.9(13)
C07 C06 H06B 112.2(14)
H06A C06 H06B 112.2(19)
C06 C07 H07A 112.2(17)
C06 C07 H07B 107.1(17)
H07A C07 H07B 111(2)
C06 C07 H07C 109.2(16)
H07A C07 H07C 112(2)
H07B C07 H07C 104(2)
C2 C1 C12 112.73(16)
C2 C1 H1A 112.2(15)
C12 C1 H1A 109.8(15)
C2 C1 H1B 106.1(16)
C12 C1 H1B 107.7(16)
H1A C1 H1B 108(2)
O1 C2 C3 124.17(18)
O1 C2 C1 114.81(18)
C3 C2 C1 121.02(17)
C2 C3 C4 123.22(17)
C2 C3 H3 117.4(14)
C4 C3 H3 119.3(14)
O2 C4 C3 121.31(18)
O2 C4 C31 115.79(17)
C3 C4 C31 122.90(16)
C6 C5 C22 115.10(15)
C6 C5 H5A 106.5(14)
C22 C5 H5A 112.6(14)
C6 C5 H5B 106.0(14)
C22 C5 H5B 107.3(14)
H5A C5 H5B 109.0(19)
O3 C6 C7 124.17(17)
O3 C6 C5 115.78(17)
C7 C6 C5 119.88(17)
C6 C7 C8 122.33(18)
C6 C7 H7 118.9(16)
C8 C7 H7 118.0(16)
O4 C8 C7 122.05(17)
O4 C8 C41 116.28(16)
C7 C8 C41 121.62(17)
C16 C11 C12 119.08(19)
C16 C11 C21 119.32(17)
C12 C11 C21 121.59(18)
C13 C12 C11 118.58(19)
C13 C12 C1 119.38(18)
C11 C12 C1 122.04(18)
C14 C13 C12 121.8(2)
C14 C13 H13 120.4(17)
C12 C13 H13 117.7(17)
C13 C14 C15 119.7(2)
C13 C14 H14 119.2(18)
C15 C14 H14 121.1(18)
C14 C15 C16 119.1(2)
C14 C15 H15 121.0(15)
C16 C15 H15 119.9(15)
C15 C16 C11 121.7(2)
C15 C16 H16 119.5(14)
C11 C16 H16 118.8(14)
C26 C21 C22 119.12(19)
C26 C21 C11 119.40(18)
C22 C21 C11 121.46(17)
C23 C22 C21 118.90(19)
C23 C22 C5 118.86(18)
C21 C22 C5 122.23(18)
C24 C23 C22 121.4(2)
C24 C23 H23 121.6(16)
C22 C23 H23 117.0(16)
C25 C24 C23 119.7(2)
C25 C24 H24 119.3(17)
C23 C24 H24 121.0(17)
C26 C25 C24 119.5(2)
C26 C25 H25 121.4(18)
C24 C25 H25 119.0(18)
C25 C26 C21 121.4(2)
C25 C26 H26 120.8(15)
C21 C26 H26 117.8(15)
C32 C31 C36 118.56(18)
C32 C31 C4 119.43(16)
C36 C31 C4 121.99(17)
C33 C32 C31 120.71(18)
C33 C32 H32 120.8(16)
C31 C32 H32 118.5(16)
C32 C33 C34 121.05(19)
C32 C33 H33 119.3(15)
C34 C33 H33 119.6(15)
C33 C34 C35 118.20(19)
C33 C34 C37 121.0(2)
C35 C34 C37 120.80(19)
C36 C35 C34 121.29(18)
C36 C35 H35 120.2(17)
C34 C35 H35 118.5(17)
C35 C36 C31 120.19(19)
C35 C36 H36 123.2(16)
C31 C36 H36 116.5(16)
C34 C37 H37A 110(2)
C34 C37 H37B 110(2)
H37A C37 H37B 110(3)
C34 C37 H37C 114(2)
H37A C37 H37C 110(3)
H37B C37 H37C 104(3)
C42 C41 C46 118.72(19)
C42 C41 C8 119.92(17)
C46 C41 C8 121.34(18)
C43 C42 C41 120.13(19)
C43 C42 H42 118.9(13)
C41 C42 H42 120.9(13)
C42 C43 C44 121.1(2)
C42 C43 H43 117.3(15)
C44 C43 H43 121.6(15)
C45 C44 C43 118.36(19)
C45 C44 C47 120.1(2)
C43 C44 C47 121.5(2)
C46 C45 C44 121.2(2)
C46 C45 H45 123.5(18)
C44 C45 H45 115.3(18)
C45 C46 C41 120.5(2)
C45 C46 H46 118.1(17)
C41 C46 H46 121.2(17)
C44 C47 H47A 110.6(16)
C44 C47 H47B 112.5(18)
H47A C47 H47B 106(2)
C44 C47 H47C 110.3(19)
H47A C47 H47C 106(2)
H47B C47 H47C 111(3)
C81 B C61 104.87(14)
C81 B C71 112.44(14)
C61 B C71 111.38(14)
C81 B C51 113.25(14)
C61 B C51 112.04(14)
C71 B C51 103.09(14)
C56 C51 C52 115.70(16)
C56 C51 B 120.68(15)
C52 C51 B 123.17(15)
C53 C52 C51 121.98(16)
C53 C52 H52 118.3(13)
C51 C52 H52 119.7(13)
C54 C53 C52 120.91(16)
C54 C53 C57 119.30(17)
C52 C53 C57 119.75(16)
C55 C54 C53 118.00(17)
C55 C54 H54 122.2(15)
C53 C54 H54 119.8(15)
C54 C55 C56 120.91(16)
C54 C55 C58 119.86(17)
C56 C55 C58 119.21(16)
C55 C56 C51 122.47(16)
C55 C56 H56 118.0(14)
C51 C56 H56 119.5(14)
F572 C57 F573 105.66(16)
F572 C57 F571 106.81(18)
F573 C57 F571 106.06(17)
F572 C57 C53 112.43(17)
F573 C57 C53 113.19(17)
F571 C57 C53 112.17(17)
F583 C58 F582 105.67(16)
F583 C58 F581 107.25(18)
F582 C58 F581 105.23(17)
F583 C58 C55 112.42(15)
F582 C58 C55 112.58(16)
F581 C58 C55 113.12(16)
C62 C61 C66 116.21(16)
C62 C61 B 123.59(15)
C66 C61 B 120.03(15)
C63 C62 C61 122.07(17)
C63 C62 H62 116.6(13)
C61 C62 H62 121.3(13)
C64 C63 C62 120.54(17)
C64 C63 C67 120.25(17)
C62 C63 C67 119.18(17)
C63 C64 C65 118.68(17)
C63 C64 H64 123.0(16)
C65 C64 H64 118.3(16)
C66 C65 C64 120.64(17)
C66 C65 C68 121.31(17)
C64 C65 C68 118.04(17)
C65 C66 C61 121.84(17)
C65 C66 H66 117.8(14)
C61 C66 H66 120.3(14)
F671 C67 F673 106.8(2)
F671 C67 F672 107.1(2)
F673 C67 F672 104.41(19)
F671 C67 C63 112.72(18)
F673 C67 C63 113.25(18)
F672 C67 C63 111.98(17)
F683 C68 F681 107.51(18)
F683 C68 F682 106.09(17)
F681 C68 F682 104.72(17)
F683 C68 C65 113.66(16)
F681 C68 C65 112.09(17)
F682 C68 C65 112.18(17)
C72 C71 C76 115.95(16)
C72 C71 B 124.91(15)
C76 C71 B 118.87(15)
C73 C72 C71 121.78(16)
C73 C72 H72 120.1(13)
C71 C72 H72 118.1(13)
C74 C73 C72 121.15(16)
C74 C73 C77 119.56(17)
C72 C73 C77 119.25(16)
C73 C74 C75 117.93(17)
C73 C74 H74 121.3(14)
C75 C74 H74 120.7(14)
C76 C75 C74 121.03(16)
C76 C75 C78 119.53(16)
C74 C75 C78 119.33(17)
C75 C76 C71 122.14(16)
C75 C76 H76 117.8(13)
C71 C76 H76 120.1(13)
F774 C77 F775 103.5(15)
F774 C77 F776 115.7(16)
F775 C77 F776 99.3(11)
F774 C77 F771 123.2(9)
F775 C77 F771 36.2(8)
F776 C77 F771 63.5(9)
F774 C77 F773 30.8(17)
F775 C77 F773 77.6(9)
F776 C77 F773 137.0(6)
F771 C77 F773 107.6(2)
F774 C77 F772 72.6(17)
F775 C77 F772 134.8(7)
F776 C77 F772 49.8(9)
F771 C77 F772 107.3(2)
F773 C77 F772 102.65(19)
F774 C77 C73 118.1(9)
F775 C77 C73 108.5(7)
F776 C77 C73 109.5(6)
F771 C77 C73 113.77(18)
F773 C77 C73 112.09(18)
F772 C77 C73 112.70(17)
F782 C78 F783 106.24(17)
F782 C78 F781 105.89(18)
F783 C78 F781 105.68(17)
F782 C78 C75 113.34(17)
F783 C78 C75 112.63(16)
F781 C78 C75 112.45(16)
C86 C81 C82 115.60(15)
C86 C81 B 124.61(15)
C82 C81 B 119.56(15)
C83 C82 C81 122.55(16)
C83 C82 H82 117.4(14)
C81 C82 H82 120.0(14)
C82 C83 C84 120.80(16)
C82 C83 C87 119.51(16)
C84 C83 C87 119.65(16)
C85 C84 C83 117.78(16)
C85 C84 H84 122.2(14)
C83 C84 H84 120.0(14)
C84 C85 C86 121.35(16)
C84 C85 C88 119.82(16)
C86 C85 C88 118.82(16)
C85 C86 C81 121.90(16)
C85 C86 H86 115.9(13)
C81 C86 H86 122.2(13)
F871 C87 F872 107.90(19)
F871 C87 F873 105.80(17)
F872 C87 F873 104.84(16)
F871 C87 C83 112.80(16)
F872 C87 C83 111.72(16)
F873 C87 C83 113.25(16)
F881 C88 F883 105.64(17)
F881 C88 F882 107.32(17)
F883 C88 F882 105.07(16)
F881 C88 C85 113.45(16)
F883 C88 C85 112.40(15)
F882 C88 C85 112.34(16)
F775 F771 C77 70.8(15)
F775 F771 F776 127.8(18)
C77 F771 F776 57.8(7)
F776 F772 C77 62.8(8)
F776 F772 F774 104.9(11)
C77 F772 F774 47.6(7)
F774 F773 C77 60.4(18)
F774 F773 F775 104.1(19)
C77 F773 F775 50.4(5)
F773 F774 C77 88.8(19)
F773 F774 F772 146(2)
C77 F774 F772 59.8(14)
F771 F775 C77 73.0(12)
F771 F775 F773 116.1(18)
C77 F775 F773 52.0(8)
F772 F776 C77 67.4(9)
F772 F776 F771 118.2(11)
C77 F776 F771 58.6(6)

loop_
_geom_bond_atom_site_label_1
_geom_bond_atom_site_label_2
_geom_bond_distance
Ti O5 1.7488(13)
Ti O1 1.9438(14)
Ti O2 1.9482(14)
Ti O4 1.9645(13)
Ti O3 2.0185(13)
Ti O6 2.0878(14)
O1 C2 1.299(2)
O2 C4 1.291(2)
O3 C6 1.276(2)
O4 C8 1.296(2)
O5 C01 1.433(2)
O6 C05 1.461(2)
O6 C06 1.462(2)
C01 C03 1.508(3)
C01 C02 1.514(3)
C01 H01 1.05(2)
C02 H02A 0.95(3)
C02 H02B 1.00(3)
C02 H02C 0.98(3)
C03 H03A 1.04(3)
C03 H03B 1.03(3)
C03 H03C 1.02(3)
C04 C05 1.502(3)
C04 H04A 0.98(3)
C04 H04B 0.96(3)
C04 H04C 0.99(3)
C05 H05A 0.96(3)
C05 H05B 1.00(3)
C06 C07 1.509(3)
C06 H06A 0.93(2)
C06 H06B 1.02(3)
C07 H07A 0.94(3)
C07 H07B 0.95(3)
C07 H07C 0.97(3)
C1 C2 1.509(3)
C1 C12 1.519(3)
C1 H1A 0.97(3)
C1 H1B 0.93(3)
C2 C3 1.380(3)
C3 C4 1.404(3)
C3 H3 0.97(2)
C4 C31 1.471(3)
C5 C6 1.514(2)
C5 C22 1.515(3)
C5 H5A 0.98(2)
C5 H5B 0.99(2)
C6 C7 1.386(3)
C7 C8 1.394(3)
C7 H7 0.90(3)
C8 C41 1.478(3)
C11 C16 1.394(3)
C11 C12 1.405(3)
C11 C21 1.494(3)
C12 C13 1.391(3)
C13 C14 1.384(3)
C13 H13 0.92(3)
C14 C15 1.388(3)
C14 H14 0.89(3)
C15 C16 1.387(3)
C15 H15 0.98(3)
C16 H16 0.98(2)
C21 C26 1.397(3)
C21 C22 1.404(3)
C22 C23 1.390(3)
C23 C24 1.388(3)
C23 H23 0.95(3)
C24 C25 1.387(4)
C24 H24 1.01(3)
C25 C26 1.383(3)
C25 H25 1.00(3)
C26 H26 0.94(3)
C31 C32 1.394(3)
C31 C36 1.399(2)
C32 C33 1.380(3)
C32 H32 0.95(3)
C33 C34 1.389(3)
C33 H33 0.94(2)
C34 C35 1.395(3)
C34 C37 1.505(3)
C35 C36 1.381(3)
C35 H35 0.95(3)
C36 H36 0.97(3)
C37 H37A 0.96(4)
C37 H37B 0.93(4)
C37 H37C 0.94(4)
C41 C42 1.395(3)
C41 C46 1.399(3)
C42 C43 1.388(3)
C42 H42 0.95(2)
C43 C44 1.393(3)
C43 H43 0.94(2)
C44 C45 1.388(3)
C44 C47 1.510(3)
C45 C46 1.381(3)
C45 H45 1.01(3)
C46 H46 0.98(3)
C47 H47A 1.00(3)
C47 H47B 0.98(3)
C47 H47C 0.97(3)
B C81 1.634(2)
B C61 1.635(3)
B C71 1.637(3)
B C51 1.638(3)
C51 C56 1.401(2)
C51 C52 1.404(2)
C52 C53 1.395(3)
C52 H52 0.98(2)
C53 C54 1.389(3)
C53 C57 1.499(2)
C54 C55 1.386(2)
C54 H54 0.89(2)
C55 C56 1.388(3)
C55 C58 1.498(2)
C56 H56 0.92(2)
C57 F572 1.332(3)
C57 F573 1.334(2)
C57 F571 1.339(2)
C58 F583 1.325(2)
C58 F582 1.326(2)
C58 F581 1.327(2)
C61 C62 1.395(2)
C61 C66 1.404(2)
C62 C63 1.395(2)
C62 H62 0.99(2)
C63 C64 1.378(3)
C63 C67 1.498(3)
C64 C65 1.389(3)
C64 H64 0.92(3)
C65 C66 1.387(2)
C65 C68 1.495(3)
C66 H66 0.92(2)
C67 F671 1.305(3)
C67 F673 1.323(2)
C67 F672 1.325(3)
C68 F683 1.334(2)
C68 F681 1.337(2)
C68 F682 1.349(3)
C71 C72 1.397(2)
C71 C76 1.408(2)
C72 C73 1.395(3)
C72 H72 0.93(2)
C73 C74 1.383(3)
C73 C77 1.497(3)
C74 C75 1.388(3)
C74 H74 0.92(2)
C75 C76 1.382(3)
C75 C78 1.500(3)
C76 H76 0.98(2)
C77 F774 1.15(2)
C77 F775 1.294(19)
C77 F776 1.299(15)
C77 F771 1.310(3)
C77 F773 1.325(3)
C77 F772 1.347(3)
C78 F782 1.329(2)
C78 F783 1.331(2)
C78 F781 1.336(2)
C81 C86 1.400(2)
C81 C82 1.406(2)
C82 C83 1.386(2)
C82 H82 0.95(2)
C83 C84 1.392(3)
C83 C87 1.496(3)
C84 C85 1.384(2)
C84 H84 0.95(2)
C85 C86 1.395(2)
C85 C88 1.495(2)
C86 H86 0.96(2)
C87 F871 1.316(2)
C87 F872 1.329(2)
C87 F873 1.333(2)
C88 F881 1.328(2)
C88 F883 1.335(2)
C88 F882 1.341(2)
F771 F775 0.810(16)
F771 F776 1.374(18)
F772 F776 1.12(2)
F772 F774 1.49(3)
F773 F774 0.68(3)
F773 F775 1.64(2)
